data_4335526
loop_
_publ_author_name
'Seul-Gi Lee'
'Ki-Min Park'
'Yoichi Habata'
'Shim Sung Lee'

_publ_section_title
;
 Endo- and Exocyclic Supramolecular Complexes of Mixed-Donor Macrocycles
 via [1:1] and [2:2] Cyclizations
;
_journal_name_full 'Inorganic Chemistry'
_journal_page_first 8416
_journal_page_last 8426
_journal_paper_doi 10.1021/ic400247q
_journal_volume 52
_journal_year 2013
_chemical_formula_moiety 'C50 H56 Ag2 N4 O4 S4, 2(N O3)'
_chemical_formula_sum 'C50 H56 Ag2 N6 O10 S4'
_chemical_formula_weight 1244.99
_chemical_name_systematic
; 
 ? 
;
_space_group_IT_number 14
_symmetry_cell_setting monoclinic
_symmetry_space_group_name_Hall '-P 2yn'
_symmetry_space_group_name_H-M 'P 1 21/n 1'
_atom_sites_solution_hydrogens geom
_atom_sites_solution_primary direct
_atom_sites_solution_secondary difmap
_audit_creation_method SHELXL-97
_cell_angle_alpha 90.00
_cell_angle_beta 93.951(2)
_cell_angle_gamma 90.00
_cell_formula_units_Z 2
_cell_length_a 8.4912(3)
_cell_length_b 14.4837(5)
_cell_length_c 20.2029(6)
_cell_measurement_reflns_used 3269
_cell_measurement_temperature 173(2)
_cell_measurement_theta_max 20.46
_cell_measurement_theta_min 2.46
_cell_volume 2478.73(14)
_computing_cell_refinement 'Bruker SAINT'
_computing_data_collection 'Bruker APEX2'
_computing_data_reduction 'Bruker SAINT'
_computing_molecular_graphics 'Bruker SHELXTL'
_computing_publication_material 'Bruker SHELXTL'
_computing_structure_refinement 'Bruker SHELXTL'
_computing_structure_solution 'Bruker SHELXTL'
_diffrn_ambient_temperature 173(2)
_diffrn_measured_fraction_theta_full 1.000
_diffrn_measured_fraction_theta_max 1.000
_diffrn_measurement_device_type 'Bruker APEX-II CCD'
_diffrn_measurement_method '\f and \w scans'
_diffrn_radiation_monochromator graphite
_diffrn_radiation_source 'fine-focus sealed tube'
_diffrn_radiation_type MoK\a
_diffrn_radiation_wavelength 0.71073
_diffrn_reflns_av_R_equivalents 0.0895
_diffrn_reflns_av_sigmaI/netI 0.1025
_diffrn_reflns_limit_h_max 10
_diffrn_reflns_limit_h_min -10
_diffrn_reflns_limit_k_max 17
_diffrn_reflns_limit_k_min -17
_diffrn_reflns_limit_l_max 24
_diffrn_reflns_limit_l_min -24
_diffrn_reflns_number 26812
_diffrn_reflns_theta_full 26.00
_diffrn_reflns_theta_max 26.00
_diffrn_reflns_theta_min 1.73
_exptl_absorpt_coefficient_mu 1.025
_exptl_absorpt_correction_T_max 0.9401
_exptl_absorpt_correction_T_min 0.7992
_exptl_absorpt_correction_type multi-scan
_exptl_absorpt_process_details SADABS
_exptl_crystal_colour colourless
_exptl_crystal_density_diffrn 1.668
_exptl_crystal_description block
_exptl_crystal_F_000 1272
_exptl_crystal_size_max 0.23
_exptl_crystal_size_mid 0.08
_exptl_crystal_size_min 0.06
_refine_diff_density_max 0.953
_refine_diff_density_min -0.628
_refine_diff_density_rms 0.114
_refine_ls_extinction_method none
_refine_ls_goodness_of_fit_ref 1.004
_refine_ls_hydrogen_treatment constr
_refine_ls_matrix_type full
_refine_ls_number_parameters 325
_refine_ls_number_reflns 4879
_refine_ls_number_restraints 6
_refine_ls_restrained_S_all 1.014
_refine_ls_R_factor_all 0.1274
_refine_ls_R_factor_gt 0.0573
_refine_ls_shift/su_max 0.001
_refine_ls_shift/su_mean 0.000
_refine_ls_structure_factor_coef Fsqd
_refine_ls_weighting_details 'calc w=1/[\s^2^(Fo^2^)+(0.0703P)^2^+0.0000P] where P=(Fo^2^+2Fc^2^)/3'
_refine_ls_weighting_scheme calc
_refine_ls_wR_factor_gt 0.1178
_refine_ls_wR_factor_ref 0.1437
_reflns_number_gt 2731
_reflns_number_total 4879
_reflns_threshold_expression >2sigma(I)
_cod_data_source_file ic400247q_si_002_6.cif
_cod_data_source_block 6
_cod_database_code 4335526

loop_
_symmetry_equiv_pos_as_xyz
'x, y, z'
'-x+1/2, y+1/2, -z+1/2'
'-x, -y, -z'
'x-1/2, -y-1/2, z-1/2'

loop_
_atom_site_label
_atom_site_type_symbol
_atom_site_fract_x
_atom_site_fract_y
_atom_site_fract_z
_atom_site_U_iso_or_equiv
_atom_site_adp_type
_atom_site_occupancy
_atom_site_symmetry_multiplicity
_atom_site_calc_flag
_atom_site_refinement_flags
Ag1 Ag 1.00239(6) 0.24617(3) 1.03974(2) 0.03724(19) Uani 1 1 d .
S1 S 0.74621(19) 0.35014(12) 1.06320(8) 0.0459(5) Uani 1 1 d .
S2 S 1.31096(18) 0.29425(12) 1.05473(7) 0.0372(4) Uani 1 1 d .
O1 O 0.7535(4) -0.0290(2) 0.98440(17) 0.0343(10) Uani 1 1 d .
O2 O 1.0024(5) 0.3677(3) 0.93036(18) 0.0363(10) Uani 1 1 d .
N1 N 0.9600(5) 0.1748(3) 0.9407(2) 0.0273(11) Uani 1 1 d .
N2 N 1.0409(6) 0.2781(4) 1.1546(2) 0.0402(13) Uani 1 1 d .
H2B H 0.9728 0.2312 1.1731 0.048 Uiso 1 1 d R
C1 C 0.5883(6) -0.1494(4) 1.0152(3) 0.0314(14) Uani 1 1 d .
C2 C 0.5075(7) -0.1935(4) 1.0633(3) 0.0408(16) Uani 1 1 d .
H2A H 0.4507 -0.2484 1.0520 0.049 Uiso 1 1 calc R
C3 C 0.5072(8) -0.1600(5) 1.1266(3) 0.0511(18) Uani 1 1 d .
H3A H 0.4523 -0.1917 1.1591 0.061 Uiso 1 1 calc R
C4 C 0.5874(8) -0.0799(5) 1.1425(3) 0.0506(18) Uani 1 1 d .
H4A H 0.5870 -0.0556 1.1862 0.061 Uiso 1 1 calc R
C5 C 0.6679(7) -0.0349(4) 1.0960(3) 0.0396(16) Uani 1 1 d .
H5A H 0.7226 0.0207 1.1075 0.047 Uiso 1 1 calc R
C6 C 0.6705(6) -0.0690(4) 1.0331(3) 0.0295(14) Uani 1 1 d .
C7 C 0.8218(7) 0.0591(4) 0.9968(3) 0.0305(14) Uani 1 1 d .
H7A H 0.9061 0.0549 1.0331 0.037 Uiso 1 1 calc R
H7B H 0.7407 0.1029 1.0105 0.037 Uiso 1 1 calc R
C8 C 0.8894(6) 0.0923(4) 0.9345(3) 0.0267(13) Uani 1 1 d .
C9 C 0.8808(7) 0.0443(4) 0.8755(3) 0.0398(16) Uani 1 1 d .
H9A H 0.8293 -0.0139 0.8722 0.048 Uiso 1 1 calc R
C10 C 0.9468(8) 0.0810(4) 0.8218(3) 0.0482(18) Uani 1 1 d .
H10A H 0.9457 0.0474 0.7814 0.058 Uiso 1 1 calc R
C11 C 1.0141(7) 0.1660(4) 0.8265(3) 0.0384(15) Uani 1 1 d .
H11A H 1.0575 0.1935 0.7892 0.046 Uiso 1 1 calc R
C12 C 1.0184(6) 0.2121(4) 0.8867(3) 0.0282(13) Uani 1 1 d .
C13 C 1.0940(6) 0.3056(4) 0.8945(3) 0.0327(15) Uani 1 1 d .
H13A H 1.1996 0.2989 0.9180 0.039 Uiso 1 1 calc R
H13B H 1.1085 0.3318 0.8500 0.039 Uiso 1 1 calc R
C14 C 0.8552(7) 0.3914(4) 0.9024(3) 0.0344(15) Uani 1 1 d .
C15 C 0.8085(8) 0.3777(4) 0.8359(3) 0.0391(16) Uani 1 1 d .
H15A H 0.8800 0.3528 0.8065 0.047 Uiso 1 1 calc R
C16 C 0.6580(8) 0.4005(4) 0.8133(3) 0.0463(17) Uani 1 1 d .
H16A H 0.6246 0.3885 0.7683 0.056 Uiso 1 1 calc R
C17 C 0.5551(8) 0.4397(4) 0.8535(3) 0.0522(18) Uani 1 1 d .
H17A H 0.4510 0.4553 0.8370 0.063 Uiso 1 1 calc R
C18 C 0.6054(9) 0.4563(4) 0.9191(3) 0.0506(18) Uani 1 1 d .
H18A H 0.5348 0.4850 0.9473 0.061 Uiso 1 1 calc R
C19 C 0.7539(7) 0.4328(4) 0.9447(3) 0.0342(15) Uani 1 1 d .
C20 C 0.8004(8) 0.4485(4) 1.0169(3) 0.0459(17) Uani 1 1 d .
H20A H 0.7466 0.5041 1.0327 0.055 Uiso 1 1 calc R
H20B H 0.9158 0.4585 1.0232 0.055 Uiso 1 1 calc R
C21 C 0.8113(7) 0.3823(5) 1.1472(3) 0.0532(19) Uani 1 1 d .
H21A H 0.7816 0.4475 1.1543 0.064 Uiso 1 1 calc R
H21B H 0.7538 0.3440 1.1782 0.064 Uiso 1 1 calc R
C22 C 0.9858(7) 0.3720(5) 1.1647(3) 0.0463(18) Uani 1 1 d .
H22A H 1.0441 0.4149 1.1371 0.056 Uiso 1 1 calc R
H22B H 1.0090 0.3895 1.2117 0.056 Uiso 1 1 calc R
C23 C 1.2038(7) 0.2629(4) 1.1796(3) 0.0442(17) Uani 1 1 d .
H23A H 1.2284 0.1963 1.1765 0.053 Uiso 1 1 calc R
H23B H 1.2154 0.2806 1.2270 0.053 Uiso 1 1 calc R
C24 C 1.3208(7) 0.3170(4) 1.1422(3) 0.0423(16) Uani 1 1 d .
H24A H 1.4287 0.3026 1.1611 0.051 Uiso 1 1 calc R
H24B H 1.3024 0.3837 1.1490 0.051 Uiso 1 1 calc R
C25 C 1.4167(7) 0.1858(4) 1.0545(3) 0.0377(15) Uani 1 1 d .
H25A H 1.5276 0.1951 1.0716 0.045 Uiso 1 1 calc R
H25B H 1.3674 0.1407 1.0836 0.045 Uiso 1 1 calc R
N3 N 0.2258(8) 0.3710(5) 0.7229(3) 0.0566(16) Uani 1 1 d .
O3 O 0.1303(8) 0.3116(5) 0.7104(3) 0.112(2) Uani 1 1 d U
O4 O 0.1900(7) 0.4295(4) 0.7631(3) 0.0845(17) Uani 1 1 d .
O5 O 0.3490(7) 0.3775(4) 0.6972(3) 0.0901(19) Uani 1 1 d .

loop_
_atom_site_aniso_label
_atom_site_aniso_U_11
_atom_site_aniso_U_22
_atom_site_aniso_U_33
_atom_site_aniso_U_23
_atom_site_aniso_U_13
_atom_site_aniso_U_12
Ag1 0.0480(3) 0.0377(3) 0.0256(3) -0.0047(2) -0.0004(2) -0.0084(2)
S1 0.0407(10) 0.0572(12) 0.0400(10) 0.0001(8) 0.0047(8) -0.0111(9)
S2 0.0376(9) 0.0413(9) 0.0325(9) -0.0038(7) 0.0015(7) -0.0047(8)
O1 0.048(3) 0.026(2) 0.031(2) -0.0043(18) 0.0118(19) -0.008(2)
O2 0.043(3) 0.030(2) 0.035(2) -0.0045(19) 0.001(2) -0.008(2)
N1 0.026(3) 0.028(3) 0.027(3) -0.003(2) -0.003(2) 0.005(2)
N2 0.045(3) 0.045(3) 0.031(3) -0.004(2) 0.011(3) -0.010(3)
C1 0.029(3) 0.034(4) 0.031(3) 0.002(3) -0.003(3) -0.003(3)
C2 0.041(4) 0.035(4) 0.046(4) -0.002(3) 0.000(3) -0.009(3)
C3 0.055(5) 0.055(5) 0.044(4) -0.001(4) 0.015(4) -0.013(4)
C4 0.059(5) 0.057(5) 0.036(4) -0.010(3) 0.009(4) -0.010(4)
C5 0.050(4) 0.032(4) 0.037(4) -0.007(3) 0.006(3) -0.009(3)
C6 0.027(3) 0.028(3) 0.033(3) 0.000(3) 0.003(3) 0.001(3)
C7 0.030(3) 0.024(3) 0.037(3) -0.003(3) 0.004(3) 0.000(3)
C8 0.027(3) 0.027(3) 0.025(3) 0.003(3) -0.005(3) -0.002(3)
C9 0.055(4) 0.028(4) 0.037(4) -0.009(3) 0.004(3) -0.008(3)
C10 0.081(5) 0.035(4) 0.029(4) -0.011(3) 0.012(4) -0.003(4)
C11 0.050(4) 0.043(4) 0.022(3) 0.000(3) 0.005(3) 0.003(3)
C12 0.028(3) 0.026(3) 0.032(3) 0.006(3) 0.004(3) -0.003(3)
C13 0.030(3) 0.042(4) 0.026(3) 0.000(3) 0.000(3) -0.003(3)
C14 0.042(4) 0.024(3) 0.037(4) 0.003(3) -0.001(3) -0.005(3)
C15 0.051(4) 0.032(4) 0.034(4) 0.003(3) -0.001(3) 0.003(3)
C16 0.059(5) 0.039(4) 0.038(4) -0.001(3) -0.016(4) 0.016(4)
C17 0.054(5) 0.044(4) 0.057(5) 0.005(4) -0.003(4) 0.011(4)
C18 0.066(5) 0.041(4) 0.045(4) -0.007(3) 0.008(4) 0.003(4)
C19 0.039(4) 0.030(3) 0.033(4) -0.003(3) -0.004(3) -0.001(3)
C20 0.054(4) 0.043(4) 0.041(4) -0.013(3) 0.010(3) -0.002(3)
C21 0.051(5) 0.066(5) 0.044(4) -0.010(4) 0.012(4) 0.003(4)
C22 0.051(5) 0.060(5) 0.028(4) -0.011(3) 0.004(3) 0.002(4)
C23 0.051(4) 0.056(5) 0.025(3) -0.002(3) -0.002(3) 0.006(4)
C24 0.044(4) 0.047(4) 0.036(4) -0.008(3) 0.001(3) -0.004(3)
C25 0.039(4) 0.033(4) 0.041(4) 0.004(3) 0.000(3) -0.005(3)
N3 0.070(5) 0.053(4) 0.047(4) 0.012(3) 0.007(4) -0.001(4)
O3 0.131(4) 0.107(4) 0.097(4) 0.009(3) -0.009(3) -0.039(4)
O4 0.114(5) 0.081(4) 0.060(3) 0.000(3) 0.015(3) 0.023(4)
O5 0.083(4) 0.091(5) 0.101(5) 0.033(4) 0.039(4) 0.029(4)

loop_
_atom_type_symbol
_atom_type_description
_atom_type_scat_dispersion_real
_atom_type_scat_dispersion_imag
_atom_type_scat_source
C C 0.0033 0.0016 'International Tables Vol C Tables 4.2.6.8 and 6.1.1.4'
H H 0.0000 0.0000 'International Tables Vol C Tables 4.2.6.8 and 6.1.1.4'
N N 0.0061 0.0033 'International Tables Vol C Tables 4.2.6.8 and 6.1.1.4'
O O 0.0106 0.0060 'International Tables Vol C Tables 4.2.6.8 and 6.1.1.4'
S S 0.1246 0.1234 'International Tables Vol C Tables 4.2.6.8 and 6.1.1.4'
Ag Ag -0.8971 1.1015 'International Tables Vol C Tables 4.2.6.8 and 6.1.1.4'

loop_
_geom_angle_atom_site_label_1
_geom_angle_atom_site_label_2
_geom_angle_atom_site_label_3
_geom_angle
_geom_angle_site_symmetry_1
_geom_angle_site_symmetry_3
N1 Ag1 N2 163.90(17) . .
N1 Ag1 S2 108.10(11) . .
N2 Ag1 S2 76.87(13) . .
N1 Ag1 S1 109.15(11) . .
N2 Ag1 S1 77.21(13) . .
S2 Ag1 S1 128.22(5) . .
N1 Ag1 O2 66.47(14) . .
N2 Ag1 O2 129.62(14) . .
S2 Ag1 O2 82.83(9) . .
S1 Ag1 O2 80.46(9) . .
C20 S1 C21 102.3(3) . .
C20 S1 Ag1 96.5(2) . .
C21 S1 Ag1 96.3(2) . .
C24 S2 C25 100.0(3) . .
C24 S2 Ag1 97.9(2) . .
C25 S2 Ag1 104.6(2) . .
C6 O1 C7 118.4(4) . .
C14 O2 C13 117.5(4) . .
C14 O2 Ag1 115.3(3) . .
C13 O2 Ag1 92.0(3) . .
C8 N1 C12 118.2(5) . .
C8 N1 Ag1 122.3(3) . .
C12 N1 Ag1 119.4(4) . .
C23 N2 C22 113.5(5) . .
C23 N2 Ag1 112.0(3) . .
C22 N2 Ag1 107.2(4) . .
C2 C1 C6 118.0(5) . .
C2 C1 C25 120.8(5) . 3_757
C6 C1 C25 121.2(5) . 3_757
C3 C2 C1 121.7(6) . .
C2 C3 C4 119.1(6) . .
C5 C4 C3 120.5(6) . .
C4 C5 C6 120.6(6) . .
C5 C6 O1 123.7(5) . .
C5 C6 C1 120.3(5) . .
O1 C6 C1 116.1(5) . .
O1 C7 C8 108.4(4) . .
N1 C8 C9 121.8(5) . .
N1 C8 C7 113.8(5) . .
C9 C8 C7 124.4(5) . .
C10 C9 C8 119.5(6) . .
C11 C10 C9 119.4(5) . .
C10 C11 C12 119.0(5) . .
N1 C12 C11 122.0(5) . .
N1 C12 C13 117.2(5) . .
C11 C12 C13 120.8(5) . .
O2 C13 C12 112.3(4) . .
O2 C14 C15 123.5(5) . .
O2 C14 C19 115.9(5) . .
C15 C14 C19 120.6(6) . .
C16 C15 C14 119.2(6) . .
C17 C16 C15 121.8(6) . .
C16 C17 C18 118.4(7) . .
C19 C18 C17 122.1(6) . .
C18 C19 C14 117.8(6) . .
C18 C19 C20 120.2(6) . .
C14 C19 C20 122.0(6) . .
C19 C20 S1 109.2(4) . .
C22 C21 S1 115.3(4) . .
N2 C22 C21 112.3(6) . .
N2 C23 C24 113.0(5) . .
C23 C24 S2 114.2(4) . .
C1 C25 S2 109.0(4) 3_757 .
O3 N3 O5 124.3(8) . .
O3 N3 O4 116.1(8) . .
O5 N3 O4 119.6(8) . .

loop_
_geom_bond_atom_site_label_1
_geom_bond_atom_site_label_2
_geom_bond_distance
_geom_bond_site_symmetry_2
Ag1 N1 2.259(4) .
Ag1 N2 2.367(5) .
Ag1 S2 2.7078(16) .
Ag1 S1 2.7141(18) .
Ag1 O2 2.825(4) .
S1 C20 1.782(6) .
S1 C21 1.809(6) .
S2 C24 1.793(5) .
S2 C25 1.810(6) .
O1 C6 1.377(6) .
O1 C7 1.416(6) .
O2 C14 1.379(7) .
O2 C13 1.419(6) .
N1 C8 1.338(6) .
N1 C12 1.342(6) .
N2 C23 1.456(8) .
N2 C22 1.458(8) .
C1 C2 1.383(8) .
C1 C6 1.392(7) .
C1 C25 1.502(7) 3_757
C2 C3 1.369(8) .
C3 C4 1.372(9) .
C4 C5 1.364(8) .
C5 C6 1.366(7) .
C7 C8 1.498(7) .
C8 C9 1.379(7) .
C9 C10 1.362(8) .
C10 C11 1.359(8) .
C11 C12 1.385(7) .
C12 C13 1.503(8) .
C14 C15 1.387(8) .
C14 C19 1.391(8) .
C15 C16 1.367(8) .
C16 C17 1.357(8) .
C17 C18 1.387(8) .
C18 C19 1.372(8) .
C19 C20 1.500(8) .
C21 C22 1.506(8) .
C23 C24 1.509(8) .
C25 C1 1.502(7) 3_757
N3 O3 1.196(8) .
N3 O5 1.203(7) .
N3 O4 1.227(7) .
